data_4135096
loop_
_publ_author_name
'Fu, Liang'
'Zhang, Zhihan'
'Chen, Pinhong'
'Lin, Zhenyang'
'Liu, Guosheng'

_publ_section_title
;
 Enantioselective Copper-Catalyzed Alkynylation of Benzylic C-H Bonds via
 Radical Relay.
;
_journal_name_full 'Journal of the American Chemical Society'
_journal_paper_doi 10.1021/jacs.0c05373
_journal_year 2020
_chemical_absolute_configuration ad
_chemical_formula_sum 'C22 H20 N4 O3 S'
_chemical_formula_weight 420.48
_space_group_crystal_system orthorhombic
_space_group_IT_number 19
_space_group_name_Hall 'P 2ac 2ab'
_space_group_name_H-M_alt 'P 21 21 21'
_atom_sites_solution_hydrogens geom
_audit_creation_method SHELXL-2013
_cell_angle_alpha 90
_cell_angle_beta 90
_cell_angle_gamma 90
_cell_formula_units_Z 4
_cell_length_a 9.7177(4)
_cell_length_b 10.0431(5)
_cell_length_c 22.0386(10)
_cell_measurement_reflns_used 7639
_cell_measurement_temperature 296(2)
_cell_measurement_theta_max 52.451
_cell_measurement_theta_min 4.457
_cell_volume 2150.88(17)
_computing_cell_refinement 'Bruker SAINT'
_computing_data_collection 'Bruker APEX2'
_computing_data_reduction 'Bruker SAINT'
_computing_molecular_graphics 'Bruker SHELXTL'
_computing_publication_material 'Bruker SHELXTL'
_computing_structure_refinement 'SHELXL-2013 (Sheldrick, 2013)'
_computing_structure_solution 'SHELXS-97 (Sheldrick 2008)'
_diffrn_ambient_temperature 296(2)
_diffrn_measured_fraction_theta_full 0.998
_diffrn_measured_fraction_theta_max 0.998
_diffrn_measurement_device_type 'Bruker APEX-II CCD'
_diffrn_measurement_method '\f and \w scans'
_diffrn_radiation_type MoK\a
_diffrn_radiation_wavelength 0.71073
_diffrn_reflns_av_R_equivalents 0.0473
_diffrn_reflns_av_unetI/netI 0.0368
_diffrn_reflns_Laue_measured_fraction_full 0.998
_diffrn_reflns_Laue_measured_fraction_max 0.998
_diffrn_reflns_limit_h_max 11
_diffrn_reflns_limit_h_min -11
_diffrn_reflns_limit_k_max 12
_diffrn_reflns_limit_k_min -12
_diffrn_reflns_limit_l_max 27
_diffrn_reflns_limit_l_min -27
_diffrn_reflns_number 19750
_diffrn_reflns_point_group_measured_fraction_full 0.998
_diffrn_reflns_point_group_measured_fraction_max 0.999
_diffrn_reflns_theta_full 25.242
_diffrn_reflns_theta_max 25.998
_diffrn_reflns_theta_min 2.290
_exptl_absorpt_coefficient_mu 0.181
_exptl_absorpt_correction_T_max 0.7456
_exptl_absorpt_correction_T_min 0.6291
_exptl_absorpt_correction_type multi-scan
_exptl_absorpt_process_details sadabs
_exptl_crystal_colour colorless
_exptl_crystal_density_diffrn 1.298
_exptl_crystal_description prismatic
_exptl_crystal_F_000 880
_exptl_crystal_size_max 0.180
_exptl_crystal_size_mid 0.110
_exptl_crystal_size_min 0.070
_refine_diff_density_max 0.246
_refine_diff_density_min -0.235
_refine_diff_density_rms 0.073
_refine_ls_abs_structure_details
; 
 Flack x determined using 1340 quotients [(I+)-(I-)]/[(I+)+(I-)] 
 (Parsons and Flack (2004), Acta Cryst. A60, s61). 
;
_refine_ls_abs_structure_Flack 0.06(4)
_refine_ls_extinction_coef 0.030(3)
_refine_ls_extinction_expression Fc^*^=kFc[1+0.001xFc^2^\l^3^/sin(2\q)]^-1/4^
_refine_ls_extinction_method SHELXL
_refine_ls_goodness_of_fit_ref 1.059
_refine_ls_hydrogen_treatment constr
_refine_ls_matrix_type full
_refine_ls_number_parameters 274
_refine_ls_number_reflns 4215
_refine_ls_number_restraints 0
_refine_ls_restrained_S_all 1.059
_refine_ls_R_factor_all 0.0559
_refine_ls_R_factor_gt 0.0431
_refine_ls_shift/su_max 0.010
_refine_ls_shift/su_mean 0.000
_refine_ls_structure_factor_coef Fsqd
_refine_ls_weighting_details 'w=1/[\s^2^(Fo^2^)+(0.0609P)^2^+0.1173P] where P=(Fo^2^+2Fc^2^)/3'
_refine_ls_weighting_scheme calc
_refine_ls_wR_factor_gt 0.1017
_refine_ls_wR_factor_ref 0.1118
_reflns_Friedel_coverage 0.749
_reflns_Friedel_fraction_full 0.999
_reflns_Friedel_fraction_max 0.999
_reflns_number_gt 3548
_reflns_number_total 4215
_reflns_threshold_expression 'I > 2\s(I)'
_cod_data_source_file ja0c05373_si_005.cif
_cod_data_source_block mo_d8v18878_0m
_cod_database_code 4135096
_shelx_space_group_comment
; 
The symmetry employed for this shelxl refinement is uniquely defined 
by the following loop, which should always be used as a source of 
symmetry information in preference to the above space-group names. 
They are only intended as comments. 
;
_shelx_estimated_absorpt_t_min 0.968
_shelx_estimated_absorpt_t_max 0.987
_shelxl_version_number 2013-4

loop_
_space_group_symop_operation_xyz
'x, y, z'
'-x+1/2, -y, z+1/2'
'-x, y+1/2, -z+1/2'
'x+1/2, -y+1/2, -z'

loop_
_atom_site_label
_atom_site_type_symbol
_atom_site_fract_x
_atom_site_fract_y
_atom_site_fract_z
_atom_site_U_iso_or_equiv
_atom_site_adp_type
_atom_site_occupancy
_atom_site_site_symmetry_order
_atom_site_calc_flag
_atom_site_refinement_flags_posn
_atom_site_refinement_flags_adp
_atom_site_refinement_flags_occupancy
_atom_site_disorder_assembly
_atom_site_disorder_group
S1 S 0.26793(9) 0.80553(8) 0.34713(4) 0.0551(3) Uani 1 1 d . . . . .
O1 O 0.5507(3) 1.0436(4) 0.60884(12) 0.0826(9) Uani 1 1 d . . . . .
O2 O 0.1339(2) 0.7530(2) 0.33736(13) 0.0708(7) Uani 1 1 d . . . . .
O3 O 0.3257(3) 0.9049(2) 0.30893(11) 0.0732(8) Uani 1 1 d . . . . .
N1 N 0.3731(3) 0.6706(2) 0.33840(12) 0.0476(6) Uani 1 1 d . . . . .
N2 N 0.5100(3) 0.6878(3) 0.33278(13) 0.0561(7) Uani 1 1 d . . . . .
N3 N 0.5636(3) 0.5694(3) 0.33042(13) 0.0554(7) Uani 1 1 d . . . . .
N4 N 0.3389(3) 0.9511(3) 0.60434(12) 0.0609(8) Uani 1 1 d . . . . .
H4 H 0.2697 0.9296 0.6266 0.073 Uiso 1 1 calc R U . . .
C1 C 0.3402(3) 0.5396(3) 0.34052(13) 0.0467(7) Uani 1 1 d . . . . .
H1 H 0.2533 0.5021 0.3450 0.056 Uiso 1 1 calc R U . . .
C2 C 0.4624(3) 0.4750(3) 0.33471(13) 0.0455(7) Uani 1 1 d . . . . .
C3 C 0.4940(3) 0.3288(3) 0.33164(14) 0.0516(8) Uani 1 1 d . . . . .
H3 H 0.5500 0.3138 0.2953 0.062 Uiso 1 1 calc R U . . .
C4 C 0.5778(3) 0.2825(3) 0.38618(13) 0.0472(7) Uani 1 1 d . . . . .
C5 C 0.5654(4) 0.3436(4) 0.44135(14) 0.0551(8) Uani 1 1 d . . . . .
H5 H 0.5086 0.4177 0.4448 0.066 Uiso 1 1 calc R U . . .
C6 C 0.6356(4) 0.2983(4) 0.49288(16) 0.0633(9) Uani 1 1 d . . . . .
H6 H 0.6248 0.3423 0.5297 0.076 Uiso 1 1 calc R U . . .
C7 C 0.7187(4) 0.1910(4) 0.48923(17) 0.0679(10) Uani 1 1 d . . . . .
H7 H 0.7642 0.1608 0.5237 0.081 Uiso 1 1 calc R U . . .
C8 C 0.7372(3) 0.1241(4) 0.43340(16) 0.0586(9) Uani 1 1 d . . . . .
C9 C 0.8232(5) 0.0111(4) 0.4284(2) 0.0815(13) Uani 1 1 d . . . . .
H9 H 0.8705 -0.0186 0.4625 0.098 Uiso 1 1 calc R U . . .
C10 C 0.8385(5) -0.0552(5) 0.3753(2) 0.0907(14) Uani 1 1 d . . . . .
H10 H 0.8962 -0.1289 0.3729 0.109 Uiso 1 1 calc R U . . .
C11 C 0.7668(5) -0.0119(4) 0.3243(2) 0.0830(12) Uani 1 1 d . . . . .
H11 H 0.7769 -0.0577 0.2878 0.100 Uiso 1 1 calc R U . . .
C12 C 0.6824(4) 0.0959(4) 0.32655(18) 0.0687(10) Uani 1 1 d . . . . .
H12 H 0.6352 0.1222 0.2919 0.082 Uiso 1 1 calc R U . . .
C13 C 0.6655(3) 0.1685(3) 0.38112(15) 0.0503(8) Uani 1 1 d . . . . .
C14 C 0.3622(4) 0.2475(3) 0.3247(2) 0.0720(11) Uani 1 1 d . . . . .
H14A H 0.3031 0.2637 0.3588 0.108 Uiso 1 1 calc R U . . .
H14B H 0.3848 0.1545 0.3230 0.108 Uiso 1 1 calc R U . . .
H14C H 0.3160 0.2731 0.2881 0.108 Uiso 1 1 calc R U . . .
C15 C 0.2909(3) 0.8470(3) 0.42295(14) 0.0511(8) Uani 1 1 d . . . . .
C16 C 0.3996(4) 0.9285(3) 0.43965(16) 0.0567(9) Uani 1 1 d . . . . .
H16 H 0.4599 0.9601 0.4102 0.068 Uiso 1 1 calc R U . . .
C17 C 0.4186(4) 0.9627(4) 0.49901(15) 0.0560(8) Uani 1 1 d . . . . .
H17 H 0.4920 1.0172 0.5098 0.067 Uiso 1 1 calc R U . . .
C18 C 0.3292(3) 0.9163(3) 0.54327(14) 0.0509(8) Uani 1 1 d . . . . .
C19 C 0.2207(4) 0.8325(4) 0.52629(15) 0.0600(9) Uani 1 1 d . . . . .
H19 H 0.1611 0.7998 0.5558 0.072 Uiso 1 1 calc R U . . .
C20 C 0.2012(4) 0.7978(4) 0.46640(15) 0.0585(9) Uani 1 1 d . . . . .
H20 H 0.1290 0.7422 0.4553 0.070 Uiso 1 1 calc R U . . .
C21 C 0.4436(4) 1.0146(4) 0.63323(17) 0.0663(10) Uani 1 1 d . . . . .
C22 C 0.4156(5) 1.0434(7) 0.6990(2) 0.1111(19) Uani 1 1 d . . . . .
H22A H 0.4230 1.1375 0.7062 0.167 Uiso 1 1 calc R U . . .
H22B H 0.4814 0.9972 0.7238 0.167 Uiso 1 1 calc R U . . .
H22C H 0.3244 1.0140 0.7092 0.167 Uiso 1 1 calc R U . . .

loop_
_atom_site_aniso_label
_atom_site_aniso_U_11
_atom_site_aniso_U_22
_atom_site_aniso_U_33
_atom_site_aniso_U_23
_atom_site_aniso_U_13
_atom_site_aniso_U_12
S1 0.0642(5) 0.0464(4) 0.0548(4) -0.0036(4) -0.0108(4) 0.0121(4)
O1 0.0499(16) 0.129(3) 0.0692(17) -0.0068(16) -0.0043(13) -0.0117(16)
O2 0.0572(15) 0.0724(17) 0.0829(18) -0.0173(14) -0.0219(13) 0.0210(12)
O3 0.113(2) 0.0476(14) 0.0584(14) 0.0085(11) -0.0066(14) 0.0094(14)
N1 0.0457(15) 0.0441(14) 0.0530(15) -0.0033(12) -0.0025(11) 0.0030(11)
N2 0.0506(16) 0.0513(16) 0.0666(17) -0.0019(14) -0.0016(13) -0.0026(13)
N3 0.0456(15) 0.0562(17) 0.0643(17) -0.0014(14) 0.0002(13) 0.0002(13)
N4 0.0447(16) 0.086(2) 0.0522(16) -0.0089(15) 0.0042(12) -0.0025(15)
C1 0.0425(16) 0.0461(17) 0.0516(17) -0.0033(14) -0.0013(14) 0.0010(13)
C2 0.0456(17) 0.0484(17) 0.0424(16) -0.0004(13) -0.0009(13) 0.0028(13)
C3 0.0570(19) 0.0490(18) 0.0486(17) -0.0041(14) 0.0018(14) 0.0088(15)
C4 0.0461(17) 0.0499(18) 0.0456(16) 0.0002(13) 0.0047(13) 0.0017(14)
C5 0.056(2) 0.056(2) 0.0534(18) -0.0018(15) 0.0020(15) 0.0005(16)
C6 0.073(2) 0.065(2) 0.0523(19) -0.0044(18) -0.0040(17) -0.005(2)
C7 0.069(2) 0.071(2) 0.063(2) 0.0057(19) -0.0180(18) -0.006(2)
C8 0.0459(19) 0.055(2) 0.075(2) 0.0025(16) -0.0057(16) 0.0009(16)
C9 0.073(3) 0.067(3) 0.104(3) 0.005(2) -0.029(2) 0.016(2)
C10 0.081(3) 0.073(3) 0.118(4) -0.013(3) -0.009(3) 0.029(2)
C11 0.092(3) 0.072(3) 0.085(3) -0.013(2) 0.007(2) 0.025(2)
C12 0.076(3) 0.063(2) 0.067(2) -0.0026(19) 0.0036(19) 0.018(2)
C13 0.0480(18) 0.0447(19) 0.0582(18) 0.0031(14) 0.0038(14) 0.0018(14)
C14 0.081(3) 0.049(2) 0.086(3) -0.0037(19) -0.022(2) 0.0007(18)
C15 0.0569(19) 0.0424(17) 0.0541(18) -0.0034(13) -0.0026(15) 0.0053(15)
C16 0.059(2) 0.054(2) 0.0574(19) -0.0014(16) 0.0041(16) -0.0046(16)
C17 0.050(2) 0.060(2) 0.058(2) -0.0053(16) 0.0030(15) -0.0048(16)
C18 0.0430(18) 0.058(2) 0.0521(18) -0.0031(15) 0.0021(14) 0.0059(15)
C19 0.0516(19) 0.066(2) 0.063(2) -0.0038(17) 0.0100(16) -0.0097(17)
C20 0.056(2) 0.058(2) 0.062(2) -0.0064(16) 0.0011(15) -0.0060(18)
C21 0.044(2) 0.091(3) 0.064(2) -0.0107(19) -0.0062(17) 0.007(2)
C22 0.071(3) 0.197(6) 0.066(3) -0.044(3) 0.001(2) -0.007(3)

loop_
_atom_type_symbol
_atom_type_description
_atom_type_scat_dispersion_real
_atom_type_scat_dispersion_imag
_atom_type_scat_source
C C 0.0033 0.0016 'International Tables Vol C Tables 4.2.6.8 and 6.1.1.4'
H H 0.0000 0.0000 'International Tables Vol C Tables 4.2.6.8 and 6.1.1.4'
N N 0.0061 0.0033 'International Tables Vol C Tables 4.2.6.8 and 6.1.1.4'
O O 0.0106 0.0060 'International Tables Vol C Tables 4.2.6.8 and 6.1.1.4'
S S 0.1246 0.1234 'International Tables Vol C Tables 4.2.6.8 and 6.1.1.4'

loop_
_geom_angle_atom_site_label_1
_geom_angle_atom_site_label_2
_geom_angle_atom_site_label_3
_geom_angle
_geom_angle_site_symmetry_1
_geom_angle_site_symmetry_3
_geom_angle_publ_flag
O2 S1 O3 122.18(17) . . ?
O2 S1 N1 103.70(13) . . ?
O3 S1 N1 104.72(15) . . ?
O2 S1 C15 110.63(17) . . ?
O3 S1 C15 110.53(16) . . ?
N1 S1 C15 102.83(14) . . ?
N2 N1 C1 111.2(3) . . ?
N2 N1 S1 119.9(2) . . ?
C1 N1 S1 128.7(2) . . ?
N3 N2 N1 106.3(3) . . ?
N2 N3 C2 110.1(2) . . ?
C21 N4 C18 128.4(3) . . ?
C21 N4 H4 115.8 . . ?
C18 N4 H4 115.8 . . ?
N1 C1 C2 104.7(3) . . ?
N1 C1 H1 127.6 . . ?
C2 C1 H1 127.6 . . ?
C1 C2 N3 107.7(3) . . ?
C1 C2 C3 130.5(3) . . ?
N3 C2 C3 121.8(3) . . ?
C2 C3 C4 111.9(3) . . ?
C2 C3 C14 110.9(3) . . ?
C4 C3 C14 111.3(3) . . ?
C2 C3 H3 107.5 . . ?
C4 C3 H3 107.5 . . ?
C14 C3 H3 107.5 . . ?
C5 C4 C13 118.7(3) . . ?
C5 C4 C3 121.1(3) . . ?
C13 C4 C3 120.0(3) . . ?
C4 C5 C6 122.2(3) . . ?
C4 C5 H5 118.9 . . ?
C6 C5 H5 118.9 . . ?
C7 C6 C5 120.2(3) . . ?
C7 C6 H6 119.9 . . ?
C5 C6 H6 119.9 . . ?
C6 C7 C8 120.5(3) . . ?
C6 C7 H7 119.8 . . ?
C8 C7 H7 119.8 . . ?
C9 C8 C7 121.6(4) . . ?
C9 C8 C13 118.6(3) . . ?
C7 C8 C13 119.7(3) . . ?
C10 C9 C8 121.8(4) . . ?
C10 C9 H9 119.1 . . ?
C8 C9 H9 119.1 . . ?
C9 C10 C11 119.3(4) . . ?
C9 C10 H10 120.3 . . ?
C11 C10 H10 120.3 . . ?
C12 C11 C10 121.4(4) . . ?
C12 C11 H11 119.3 . . ?
C10 C11 H11 119.3 . . ?
C11 C12 C13 120.8(4) . . ?
C11 C12 H12 119.6 . . ?
C13 C12 H12 119.6 . . ?
C12 C13 C8 118.1(3) . . ?
C12 C13 C4 123.2(3) . . ?
C8 C13 C4 118.7(3) . . ?
C3 C14 H14A 109.5 . . ?
C3 C14 H14B 109.5 . . ?
H14A C14 H14B 109.5 . . ?
C3 C14 H14C 109.5 . . ?
H14A C14 H14C 109.5 . . ?
H14B C14 H14C 109.5 . . ?
C16 C15 C20 120.4(3) . . ?
C16 C15 S1 119.7(3) . . ?
C20 C15 S1 119.9(3) . . ?
C17 C16 C15 120.4(3) . . ?
C17 C16 H16 119.8 . . ?
C15 C16 H16 119.8 . . ?
C16 C17 C18 120.3(3) . . ?
C16 C17 H17 119.8 . . ?
C18 C17 H17 119.8 . . ?
C17 C18 N4 123.5(3) . . ?
C17 C18 C19 119.1(3) . . ?
N4 C18 C19 117.4(3) . . ?
C20 C19 C18 120.8(3) . . ?
C20 C19 H19 119.6 . . ?
C18 C19 H19 119.6 . . ?
C19 C20 C15 119.1(3) . . ?
C19 C20 H20 120.5 . . ?
C15 C20 H20 120.5 . . ?
O1 C21 N4 123.4(3) . . ?
O1 C21 C22 122.6(4) . . ?
N4 C21 C22 114.0(4) . . ?
C21 C22 H22A 109.5 . . ?
C21 C22 H22B 109.5 . . ?
H22A C22 H22B 109.5 . . ?
C21 C22 H22C 109.5 . . ?
H22A C22 H22C 109.5 . . ?
H22B C22 H22C 109.5 . . ?

loop_
_geom_bond_atom_site_label_1
_geom_bond_atom_site_label_2
_geom_bond_distance
_geom_bond_site_symmetry_2
_geom_bond_publ_flag
S1 O2 1.422(3) . ?
S1 O3 1.421(3) . ?
S1 N1 1.708(3) . ?
S1 C15 1.737(3) . ?
O1 C21 1.208(4) . ?
N1 N2 1.348(4) . ?
N1 C1 1.355(4) . ?
N2 N3 1.300(4) . ?
N3 C2 1.369(4) . ?
N4 C21 1.359(5) . ?
N4 C18 1.394(4) . ?
N4 H4 0.8600 . ?
C1 C2 1.359(4) . ?
C1 H1 0.9300 . ?
C2 C3 1.501(4) . ?
C3 C4 1.525(4) . ?
C3 C14 1.527(5) . ?
C3 H3 0.9800 . ?
C4 C5 1.367(4) . ?
C4 C13 1.432(4) . ?
C5 C6 1.400(5) . ?
C5 H5 0.9300 . ?
C6 C7 1.350(5) . ?
C6 H6 0.9300 . ?
C7 C8 1.413(5) . ?
C7 H7 0.9300 . ?
C8 C9 1.414(5) . ?
C8 C13 1.418(5) . ?
C9 C10 1.356(6) . ?
C9 H9 0.9300 . ?
C10 C11 1.392(6) . ?
C10 H10 0.9300 . ?
C11 C12 1.359(5) . ?
C11 H11 0.9300 . ?
C12 C13 1.416(5) . ?
C12 H12 0.9300 . ?
C14 H14A 0.9600 . ?
C14 H14B 0.9600 . ?
C14 H14C 0.9600 . ?
C15 C16 1.386(5) . ?
C15 C20 1.386(5) . ?
C16 C17 1.365(5) . ?
C16 H16 0.9300 . ?
C17 C18 1.387(5) . ?
C17 H17 0.9300 . ?
C18 C19 1.400(5) . ?
C19 C20 1.378(5) . ?
C19 H19 0.9300 . ?
C20 H20 0.9300 . ?
C21 C22 1.504(6) . ?
C22 H22A 0.9600 . ?
C22 H22B 0.9600 . ?
C22 H22C 0.9600 . ?

loop_
_geom_torsion_atom_site_label_1
_geom_torsion_atom_site_label_2
_geom_torsion_atom_site_label_3
_geom_torsion_atom_site_label_4
_geom_torsion
_geom_torsion_site_symmetry_1
_geom_torsion_site_symmetry_2
_geom_torsion_site_symmetry_3
_geom_torsion_site_symmetry_4
_geom_torsion_publ_flag
O2 S1 N1 N2 167.0(2) . . . . ?
O3 S1 N1 N2 37.9(3) . . . . ?
C15 S1 N1 N2 -77.7(3) . . . . ?
O2 S1 N1 C1 -18.4(3) . . . . ?
O3 S1 N1 C1 -147.5(3) . . . . ?
C15 S1 N1 C1 96.9(3) . . . . ?
C1 N1 N2 N3 0.9(4) . . . . ?
S1 N1 N2 N3 176.4(2) . . . . ?
N1 N2 N3 C2 -0.2(3) . . . . ?
N2 N1 C1 C2 -1.2(4) . . . . ?
S1 N1 C1 C2 -176.2(2) . . . . ?
N1 C1 C2 N3 1.0(3) . . . . ?
N1 C1 C2 C3 -177.7(3) . . . . ?
N2 N3 C2 C1 -0.5(3) . . . . ?
N2 N3 C2 C3 178.4(3) . . . . ?
C1 C2 C3 C4 -114.8(4) . . . . ?
N3 C2 C3 C4 66.6(4) . . . . ?
C1 C2 C3 C14 10.0(5) . . . . ?
N3 C2 C3 C14 -168.6(3) . . . . ?
C2 C3 C4 C5 29.8(4) . . . . ?
C14 C3 C4 C5 -94.9(4) . . . . ?
C2 C3 C4 C13 -153.8(3) . . . . ?
C14 C3 C4 C13 81.6(4) . . . . ?
C13 C4 C5 C6 0.0(5) . . . . ?
C3 C4 C5 C6 176.4(3) . . . . ?
C4 C5 C6 C7 0.0(6) . . . . ?
C5 C6 C7 C8 0.7(6) . . . . ?
C6 C7 C8 C9 -179.7(4) . . . . ?
C6 C7 C8 C13 -1.3(6) . . . . ?
C7 C8 C9 C10 178.4(4) . . . . ?
C13 C8 C9 C10 0.0(6) . . . . ?
C8 C9 C10 C11 -0.6(7) . . . . ?
C9 C10 C11 C12 0.4(8) . . . . ?
C10 C11 C12 C13 0.5(7) . . . . ?
C11 C12 C13 C8 -1.1(6) . . . . ?
C11 C12 C13 C4 -179.9(4) . . . . ?
C9 C8 C13 C12 0.8(5) . . . . ?
C7 C8 C13 C12 -177.6(3) . . . . ?
C9 C8 C13 C4 179.6(3) . . . . ?
C7 C8 C13 C4 1.3(5) . . . . ?
C5 C4 C13 C12 178.2(3) . . . . ?
C3 C4 C13 C12 1.7(5) . . . . ?
C5 C4 C13 C8 -0.6(5) . . . . ?
C3 C4 C13 C8 -177.1(3) . . . . ?
O2 S1 C15 C16 -164.4(3) . . . . ?
O3 S1 C15 C16 -25.9(3) . . . . ?
N1 S1 C15 C16 85.4(3) . . . . ?
O2 S1 C15 C20 16.1(3) . . . . ?
O3 S1 C15 C20 154.6(3) . . . . ?
N1 S1 C15 C20 -94.1(3) . . . . ?
C20 C15 C16 C17 -0.8(5) . . . . ?
S1 C15 C16 C17 179.7(3) . . . . ?
C15 C16 C17 C18 -0.1(5) . . . . ?
C16 C17 C18 N4 -177.4(3) . . . . ?
C16 C17 C18 C19 1.0(5) . . . . ?
C21 N4 C18 C17 -11.5(6) . . . . ?
C21 N4 C18 C19 170.0(4) . . . . ?
C17 C18 C19 C20 -1.0(5) . . . . ?
N4 C18 C19 C20 177.5(3) . . . . ?
C18 C19 C20 C15 0.1(5) . . . . ?
C16 C15 C20 C19 0.8(5) . . . . ?
S1 C15 C20 C19 -179.6(3) . . . . ?
C18 N4 C21 O1 -4.7(7) . . . . ?
C18 N4 C21 C22 176.5(4) . . . . ?
